data_4112841
loop_
_publ_author_name
'Shengming Ma'
'Lianghua Lu'
'Junliang Zhang'

_publ_section_title
;
 Catalytic Regioselectivity Control in Ring-Opening Cycloisomerization of
 Methylene- or Alkylidenecyclopropyl Ketones
;
_journal_name_full 'Journal of the American Chemical Society'
_journal_page_first 9645
_journal_page_last 9660
_journal_paper_doi 10.1021/ja0494860
_journal_volume 126
_journal_year 2004
_chemical_formula_sum 'C12 H11 Cl O3 S'
_chemical_formula_weight 270.72
_chemical_name_systematic
; 
 ? 
;
_space_group_IT_number 2
_symmetry_cell_setting triclinic
_symmetry_space_group_name_Hall '-P 1'
_symmetry_space_group_name_H-M 'P -1'
_atom_sites_solution_hydrogens geom
_atom_sites_solution_primary direct
_atom_sites_solution_secondary difmap
_audit_creation_method SHELXL-97
_cell_angle_alpha 82.377(2)
_cell_angle_beta 68.451(2)
_cell_angle_gamma 75.268(2)
_cell_formula_units_Z 2
_cell_length_a 7.6277(7)
_cell_length_b 9.1238(9)
_cell_length_c 9.5937(9)
_cell_measurement_reflns_used 2269
_cell_measurement_temperature 293(2)
_cell_measurement_theta_max 56.420
_cell_measurement_theta_min 4.569
_cell_volume 600.01(10)
_computing_cell_refinement 'Bruker SMART'
_computing_data_collection 'Bruker SMART'
_computing_data_reduction 'Bruker SHELXTL'
_computing_molecular_graphics 'Bruker SHELXTL'
_computing_publication_material 'Bruker SHELXTL'
_computing_structure_refinement 'SHELXL-97 (Sheldrick, 1997)'
_computing_structure_solution 'SHELXS-97 (Sheldrick, 1990)'
_diffrn_ambient_temperature 293(2)
_diffrn_measured_fraction_theta_full 0.885
_diffrn_measured_fraction_theta_max 0.885
_diffrn_measurement_device_type 'CCD area detector'
_diffrn_measurement_method 'phi and omega scans'
_diffrn_radiation_monochromator graphite
_diffrn_radiation_source 'fine-focus sealed tube'
_diffrn_radiation_type MoK\a
_diffrn_radiation_wavelength 0.71073
_diffrn_reflns_av_R_equivalents 0.0260
_diffrn_reflns_av_sigmaI/netI 0.0267
_diffrn_reflns_limit_h_max 10
_diffrn_reflns_limit_h_min -10
_diffrn_reflns_limit_k_max 8
_diffrn_reflns_limit_k_min -12
_diffrn_reflns_limit_l_max 12
_diffrn_reflns_limit_l_min -12
_diffrn_reflns_number 3607
_diffrn_reflns_theta_full 28.25
_diffrn_reflns_theta_max 28.25
_diffrn_reflns_theta_min 2.28
_exptl_absorpt_coefficient_mu 0.484
_exptl_absorpt_correction_T_max 1.00000
_exptl_absorpt_correction_T_min 0.69496
_exptl_absorpt_correction_type empirical
_exptl_crystal_colour colourless
_exptl_crystal_density_diffrn 1.498
_exptl_crystal_F_000 280
_exptl_crystal_size_max 0.478
_exptl_crystal_size_mid 0.421
_exptl_crystal_size_min 0.405
_refine_diff_density_max 0.363
_refine_diff_density_min -0.250
_refine_diff_density_rms 0.062
_refine_ls_extinction_coef 0.025(5)
_refine_ls_extinction_expression Fc^*^=kFc[1+0.001xFc^2^\l^3^/sin(2\q)]^-1/4^
_refine_ls_extinction_method SHELXL
_refine_ls_goodness_of_fit_ref 1.083
_refine_ls_hydrogen_treatment mixed
_refine_ls_matrix_type full
_refine_ls_number_parameters 191
_refine_ls_number_reflns 2625
_refine_ls_number_restraints 2
_refine_ls_restrained_S_all 1.083
_refine_ls_R_factor_all 0.0454
_refine_ls_R_factor_gt 0.0422
_refine_ls_shift/su_max 0.000
_refine_ls_shift/su_mean 0.000
_refine_ls_structure_factor_coef Fsqd
_refine_ls_weighting_details 'calc w=1/[\s^2^(Fo^2^)+(0.0603P)^2^+0.1335P] where P=(Fo^2^+2Fc^2^)/3'
_refine_ls_weighting_scheme calc
_refine_ls_wR_factor_gt 0.1114
_refine_ls_wR_factor_ref 0.1140
_reflns_number_gt 2404
_reflns_number_total 2625
_reflns_threshold_expression >2sigma(I)
_cod_data_source_file ja0494860si20040203_125126.cif
_cod_data_source_block 20l
_cod_database_code 4112841

loop_
_symmetry_equiv_pos_as_xyz
'x, y, z'
'-x, -y, -z'

loop_
_atom_site_label
_atom_site_type_symbol
_atom_site_fract_x
_atom_site_fract_y
_atom_site_fract_z
_atom_site_U_iso_or_equiv
_atom_site_adp_type
_atom_site_occupancy
_atom_site_symmetry_multiplicity
_atom_site_calc_flag
_atom_site_refinement_flags
Cl Cl 0.31713(9) 0.41132(8) -0.32786(6) 0.0674(2) Uani 1 1 d .
S S 0.32365(7) 0.19891(5) 0.23042(5) 0.04332(17) Uani 1 1 d .
O1 O 0.2123(2) 0.61642(16) 0.04214(16) 0.0565(4) Uani 1 1 d .
O2 O 0.4882(2) 0.08910(17) 0.14478(18) 0.0587(4) Uani 1 1 d .
O3 O 0.3240(3) 0.24771(18) 0.36650(17) 0.0616(4) Uani 1 1 d .
C1 C 0.2412(3) 0.5829(2) -0.1016(2) 0.0535(5) Uani 1 1 d .
H1 H 0.2281 0.6627 -0.1709 0.064 Uiso 1 1 calc R
C2 C 0.2862(3) 0.4439(2) -0.1453(2) 0.0465(4) Uani 1 1 d .
C3 C 0.3159(4) 0.3064(2) -0.0478(2) 0.0533(5) Uani 1 1 d .
C4 C 0.2878(3) 0.3546(2) 0.10539(19) 0.0406(4) Uani 1 1 d .
C5 C 0.2376(3) 0.4988(2) 0.1439(2) 0.0440(4) Uani 1 1 d .
C6 C 0.1979(4) 0.5643(3) 0.2904(3) 0.0581(5) Uani 1 1 d D
C7 C 0.1157(3) 0.12528(19) 0.27315(19) 0.0397(4) Uani 1 1 d .
C8 C 0.1166(3) 0.0169(2) 0.1844(2) 0.0479(4) Uani 1 1 d .
C9 C -0.0493(4) -0.0364(3) 0.2176(3) 0.0597(5) Uani 1 1 d .
C10 C -0.2122(3) 0.0161(3) 0.3378(3) 0.0612(6) Uani 1 1 d .
C11 C -0.2123(3) 0.1240(3) 0.4256(3) 0.0618(6) Uani 1 1 d .
C12 C -0.0480(3) 0.1797(2) 0.3940(2) 0.0503(5) Uani 1 1 d .
H11 H -0.0477 0.2526 0.4530 0.060 Uiso 1 1 calc R
H2 H 0.439(4) 0.241(3) -0.094(3) 0.070(8) Uiso 1 1 d .
H3 H 0.236(4) 0.245(3) -0.039(3) 0.062(7) Uiso 1 1 d .
H4 H 0.254(6) 0.491(4) 0.353(4) 0.147(16) Uiso 1 1 d D
H5 H 0.063(3) 0.609(5) 0.333(4) 0.144(15) Uiso 1 1 d D
H6 H 0.259(5) 0.648(4) 0.276(4) 0.110(12) Uiso 1 1 d .
H7 H 0.226(3) -0.016(3) 0.104(3) 0.051(6) Uiso 1 1 d .
H8 H -0.040(4) -0.115(3) 0.153(3) 0.072(7) Uiso 1 1 d .
H9 H -0.319(4) -0.024(3) 0.360(3) 0.079(8) Uiso 1 1 d .
H10 H -0.323(4) 0.164(3) 0.502(3) 0.086(9) Uiso 1 1 d .

loop_
_atom_site_aniso_label
_atom_site_aniso_U_11
_atom_site_aniso_U_22
_atom_site_aniso_U_33
_atom_site_aniso_U_23
_atom_site_aniso_U_13
_atom_site_aniso_U_12
Cl 0.0780(4) 0.0851(4) 0.0378(3) -0.0008(3) -0.0255(3) -0.0088(3)
S 0.0469(3) 0.0464(3) 0.0405(3) 0.00153(19) -0.0224(2) -0.00795(19)
O1 0.0760(10) 0.0422(7) 0.0469(8) 0.0002(6) -0.0185(7) -0.0109(7)
O2 0.0440(8) 0.0626(9) 0.0637(9) 0.0008(7) -0.0219(7) 0.0012(6)
O3 0.0837(11) 0.0678(10) 0.0499(8) 0.0046(7) -0.0413(8) -0.0220(8)
C1 0.0605(12) 0.0531(11) 0.0426(10) 0.0080(9) -0.0180(9) -0.0101(9)
C2 0.0461(10) 0.0582(11) 0.0335(9) 0.0023(8) -0.0142(7) -0.0101(8)
C3 0.0753(15) 0.0479(11) 0.0387(10) -0.0015(9) -0.0224(10) -0.0138(11)
C4 0.0440(9) 0.0452(9) 0.0345(8) 0.0001(7) -0.0152(7) -0.0116(7)
C5 0.0450(10) 0.0478(10) 0.0386(9) -0.0014(8) -0.0124(7) -0.0127(8)
C6 0.0707(15) 0.0557(13) 0.0477(11) -0.0140(10) -0.0183(10) -0.0112(11)
C7 0.0447(9) 0.0372(8) 0.0353(8) 0.0033(7) -0.0163(7) -0.0049(7)
C8 0.0544(11) 0.0408(9) 0.0459(10) -0.0036(8) -0.0170(9) -0.0059(8)
C9 0.0733(15) 0.0504(12) 0.0660(14) 0.0023(10) -0.0336(12) -0.0203(11)
C10 0.0563(12) 0.0611(13) 0.0709(15) 0.0207(11) -0.0307(11) -0.0204(11)
C11 0.0474(11) 0.0642(14) 0.0550(13) 0.0101(11) -0.0069(10) -0.0028(10)
C12 0.0562(11) 0.0461(10) 0.0405(10) -0.0035(8) -0.0119(8) -0.0042(8)

loop_
_atom_type_symbol
_atom_type_description
_atom_type_scat_dispersion_real
_atom_type_scat_dispersion_imag
_atom_type_scat_source
C C 0.0033 0.0016 'International Tables Vol C Tables 4.2.6.8 and 6.1.1.4'
H H 0.0000 0.0000 'International Tables Vol C Tables 4.2.6.8 and 6.1.1.4'
O O 0.0106 0.0060 'International Tables Vol C Tables 4.2.6.8 and 6.1.1.4'
S S 0.1246 0.1234 'International Tables Vol C Tables 4.2.6.8 and 6.1.1.4'
Cl Cl 0.1484 0.1585 'International Tables Vol C Tables 4.2.6.8 and 6.1.1.4'

loop_
_geom_angle_atom_site_label_1
_geom_angle_atom_site_label_2
_geom_angle_atom_site_label_3
_geom_angle
O3 S O2 118.76(10)
O3 S C4 111.31(9)
O2 S C4 106.52(9)
O3 S C7 108.38(9)
O2 S C7 107.80(9)
C4 S C7 102.88(8)
C5 O1 C1 118.74(15)
C2 C1 O1 123.11(18)
C2 C1 H1 118.4
O1 C1 H1 118.4
C1 C2 C3 124.10(18)
C1 C2 Cl 120.26(16)
C3 C2 Cl 115.64(15)
C2 C3 C4 108.88(17)
C2 C3 H2 110.5(16)
C4 C3 H2 113.4(16)
C2 C3 H3 113.1(17)
C4 C3 H3 110.0(16)
H2 C3 H3 101(2)
C5 C4 C3 124.03(17)
C5 C4 S 123.22(14)
C3 C4 S 112.74(13)
C4 C5 O1 121.09(17)
C4 C5 C6 130.43(19)
O1 C5 C6 108.47(17)
C5 C6 H4 110(3)
C5 C6 H5 109(3)
H4 C6 H5 117(4)
C5 C6 H6 111(2)
H4 C6 H6 105(3)
H5 C6 H6 104(3)
C8 C7 C12 120.88(18)
C8 C7 S 119.92(14)
C12 C7 S 119.19(15)
C9 C8 C7 119.0(2)
C9 C8 H7 121.6(14)
C7 C8 H7 119.5(14)
C10 C9 C8 120.6(2)
C10 C9 H8 123.7(16)
C8 C9 H8 115.6(16)
C9 C10 C11 120.2(2)
C9 C10 H9 119.0(18)
C11 C10 H9 120.8(18)
C10 C11 C12 120.2(2)
C10 C11 H10 120.5(19)
C12 C11 H10 119.2(19)
C7 C12 C11 119.1(2)
C7 C12 H11 120.4
C11 C12 H11 120.4

loop_
_geom_bond_atom_site_label_1
_geom_bond_atom_site_label_2
_geom_bond_distance
Cl C2 1.7349(19)
S O3 1.4351(15)
S O2 1.4408(15)
S C4 1.7671(18)
S C7 1.7679(19)
O1 C5 1.377(2)
O1 C1 1.378(2)
C1 C2 1.309(3)
C1 H1 0.9300
C2 C3 1.484(3)
C3 C4 1.514(3)
C3 H2 0.96(3)
C3 H3 0.90(3)
C4 C5 1.336(3)
C5 C6 1.497(3)
C6 H4 0.958(19)
C6 H5 0.954(19)
C6 H6 0.96(4)
C7 C8 1.385(3)
C7 C12 1.387(3)
C8 C9 1.384(3)
C8 H7 0.92(2)
C9 C10 1.376(4)
C9 H8 0.98(3)
C10 C11 1.378(4)
C10 H9 0.92(3)
C11 C12 1.387(3)
C11 H10 0.92(3)
C12 H11 0.9300

loop_
_geom_torsion_atom_site_label_1
_geom_torsion_atom_site_label_2
_geom_torsion_atom_site_label_3
_geom_torsion_atom_site_label_4
_geom_torsion
C5 O1 C1 C2 2.1(3)
O1 C1 C2 C3 -1.5(4)
O1 C1 C2 Cl 179.19(15)
C1 C2 C3 C4 -0.6(3)
Cl C2 C3 C4 178.81(14)
C2 C3 C4 C5 2.1(3)
C2 C3 C4 S -179.08(15)
O3 S C4 C5 -9.7(2)
O2 S C4 C5 -140.54(17)
C7 S C4 C5 106.20(17)
O3 S C4 C3 171.53(15)
O2 S C4 C3 40.66(17)
C7 S C4 C3 -72.60(16)
C3 C4 C5 O1 -1.7(3)
S C4 C5 O1 179.64(14)
C3 C4 C5 C6 177.6(2)
S C4 C5 C6 -1.0(3)
C1 O1 C5 C4 -0.5(3)
C1 O1 C5 C6 -179.95(18)
O3 S C7 C8 -153.08(15)
O2 S C7 C8 -23.35(17)
C4 S C7 C8 88.97(16)
O3 S C7 C12 28.26(17)
O2 S C7 C12 157.99(15)
C4 S C7 C12 -89.70(16)
C12 C7 C8 C9 0.3(3)
S C7 C8 C9 -178.36(15)
C7 C8 C9 C10 -0.7(3)
C8 C9 C10 C11 0.8(3)
C9 C10 C11 C12 -0.4(3)
C8 C7 C12 C11 0.1(3)
S C7 C12 C11 178.74(15)
C10 C11 C12 C7 0.0(3)

loop_
_cod_related_entry_id
_cod_related_entry_database
_cod_related_entry_code
1 ChemSpider 30660467
